data_4313610
loop_
_publ_author_name
'Jian Fan'
'Wei-Yin Sun'
'Taka-aki Okamura'
'Wen-Xia Tang'
'Norikazu Ueyama'

_publ_section_title
;
 Novel Metal-Organic Frameworks with Specific Topology from New Tripodal
 Ligands: 1,3,5-Tris(1-imidazolyl)benzene and
 1,3-Bis(1-imidazolyl)-5-(imidazol-1-ylmethyl)benzene
;
_journal_name_full 'Inorganic Chemistry'
_journal_page_first 3168
_journal_page_last 3175
_journal_paper_doi 10.1021/ic0206847
_journal_volume 42
_journal_year 2003
_chemical_formula_moiety 'C16 H14 Ag Cl N6 O4'
_chemical_formula_sum 'C16 H14 Ag Cl N6 O4'
_chemical_formula_weight 497.65
_chemical_name_systematic
;
   [Ag(5)]ClO4
;
_space_group_IT_number 15
_symmetry_cell_setting monoclinic
_symmetry_space_group_name_Hall '-C 2yc'
_symmetry_space_group_name_H-M 'C 1 2/c 1'
_atom_sites_solution_hydrogens geom
_atom_sites_solution_primary direct
_atom_sites_solution_secondary difmap
_audit_creation_method SHELXL-97
_cell_angle_alpha 90.00
_cell_angle_beta 97.967(2)
_cell_angle_gamma 90.00
_cell_formula_units_Z 8
_cell_length_a 18.947(2)
_cell_length_b 9.7593(10)
_cell_length_c 19.761(2)
_cell_measurement_reflns_used 1926
_cell_measurement_temperature 293(2)
_cell_measurement_theta_max 21.7699
_cell_measurement_theta_min 2.1707
_cell_volume 3618.7(6)
_computing_cell_refinement 'Bruker SMART'
_computing_data_collection 'Bruker SMART'
_computing_data_reduction 'Bruker SAINT'
_computing_molecular_graphics 'Bruker SHELXTL'
_computing_publication_material 'Bruker SHELXTL'
_computing_structure_refinement 'Bruker SHELXTL'
_computing_structure_solution 'Bruker SHELXTL'
_diffrn_ambient_temperature 293(2)
_diffrn_measured_fraction_theta_full 0.979
_diffrn_measured_fraction_theta_max 0.979
_diffrn_measurement_device_type 'CCD area detector'
_diffrn_measurement_method 'phi and omega scans'
_diffrn_radiation_monochromator graphite
_diffrn_radiation_source 'fine-focus sealed tube'
_diffrn_radiation_type MoK\a
_diffrn_radiation_wavelength 0.71073
_diffrn_reflns_av_R_equivalents 0.0613
_diffrn_reflns_av_sigmaI/netI 0.0819
_diffrn_reflns_limit_h_max 21
_diffrn_reflns_limit_h_min -24
_diffrn_reflns_limit_k_max 12
_diffrn_reflns_limit_k_min -11
_diffrn_reflns_limit_l_max 25
_diffrn_reflns_limit_l_min -24
_diffrn_reflns_number 10440
_diffrn_reflns_theta_full 27.50
_diffrn_reflns_theta_max 27.50
_diffrn_reflns_theta_min 2.17
_exptl_absorpt_coefficient_mu 1.299
_exptl_absorpt_correction_T_max 0.962
_exptl_absorpt_correction_T_min 0.878
_exptl_absorpt_correction_type empirical
_exptl_crystal_colour colorless
_exptl_crystal_density_diffrn 1.827
_exptl_crystal_density_method 'not measured'
_exptl_crystal_description needle
_exptl_crystal_F_000 1984
_exptl_crystal_size_max 0.1
_exptl_crystal_size_mid 0.03
_exptl_crystal_size_min 0.03
_refine_diff_density_max 1.412
_refine_diff_density_min -0.380
_refine_diff_density_rms 0.097
_refine_ls_extinction_method none
_refine_ls_goodness_of_fit_ref 0.930
_refine_ls_hydrogen_treatment mixed
_refine_ls_matrix_type full
_refine_ls_number_parameters 337
_refine_ls_number_reflns 4073
_refine_ls_number_restraints 0
_refine_ls_restrained_S_all 0.930
_refine_ls_R_factor_all 0.0904
_refine_ls_R_factor_gt 0.0509
_refine_ls_shift/su_max 0.001
_refine_ls_shift/su_mean 0.000
_refine_ls_structure_factor_coef Fsqd
_refine_ls_weighting_details 'calc w=1/[\s^2^(Fo^2^)+(0.0462P)^2^] where P=(Fo^2^+2Fc^2^)/3'
_refine_ls_weighting_scheme calc
_refine_ls_wR_factor_gt 0.1018
_refine_ls_wR_factor_ref 0.1135
_reflns_number_gt 2619
_reflns_number_total 4073
_reflns_threshold_expression >2sigma(I)
_cod_data_source_file ic0206847_6.cif
_cod_data_source_block 11
_cod_original_cell_volume 3618.9(6)
_cod_database_code 4313610

loop_
_symmetry_equiv_pos_as_xyz
'x, y, z'
'-x, y, -z+1/2'
'x+1/2, y+1/2, z'
'-x+1/2, y+1/2, -z+1/2'
'-x, -y, -z'
'x, -y, z-1/2'
'-x+1/2, -y+1/2, -z'
'x+1/2, -y+1/2, z-1/2'

loop_
_atom_site_label
_atom_site_type_symbol
_atom_site_fract_x
_atom_site_fract_y
_atom_site_fract_z
_atom_site_U_iso_or_equiv
_atom_site_adp_type
_atom_site_occupancy
_atom_site_symmetry_multiplicity
_atom_site_calc_flag
_atom_site_refinement_flags
_atom_site_disorder_assembly
_atom_site_disorder_group
Ag1 Ag 0.51890(2) 0.61461(4) -0.10379(2) 0.05224(17) Uani 1 1 d . . .
Cl1 Cl 0.67267(7) 0.84272(12) 0.08418(6) 0.0431(3) Uani 1 1 d . . .
O1 O 0.6586(2) 0.8706(4) 0.1510(2) 0.0693(12) Uani 1 1 d . A .
O2 O 0.6171(7) 0.785(2) 0.0441(10) 0.140(8) Uani 0.63(3) 1 d P A 2
O2A O 0.639(2) 0.954(2) 0.0422(10) 0.120(10) Uani 0.37(3) 1 d P A 1
O3 O 0.7257(7) 0.7386(10) 0.0932(5) 0.077(4) Uani 0.63(3) 1 d P A 2
O3A O 0.6286(18) 0.743(3) 0.0547(14) 0.135(14) Uani 0.37(3) 1 d P A 1
O4 O 0.6977(13) 0.9565(10) 0.0564(8) 0.108(7) Uani 0.63(3) 1 d P A 2
O4A O 0.7406(9) 0.847(7) 0.0724(10) 0.17(2) Uani 0.37(3) 1 d P A 1
N1 N 0.5448(2) 0.8370(4) -0.1219(2) 0.0408(10) Uani 1 1 d . . .
N2 N 0.60764(18) 1.0235(4) -0.13424(19) 0.0351(9) Uani 1 1 d . . .
N3 N 0.42335(19) 0.5701(4) -0.1844(2) 0.0411(10) Uani 1 1 d . . .
N4 N 0.32768(18) 0.4767(4) -0.24174(18) 0.0318(9) Uani 1 1 d . . .
N5 N 0.5760(2) 0.4511(4) -0.0419(2) 0.0441(10) Uani 1 1 d . . .
N6 N 0.65435(18) 0.3449(4) 0.03304(18) 0.0316(9) Uani 1 1 d . . .
C1 C 0.6683(2) 1.1108(4) -0.1340(2) 0.0313(10) Uani 1 1 d . . .
C2 C 0.6699(2) 1.2068(5) -0.1851(2) 0.0338(11) Uani 1 1 d . . .
H2 H 0.633(2) 1.205(4) -0.219(2) 0.040(13) Uiso 1 1 d . . .
C3 C 0.7296(2) 1.2881(4) -0.1853(2) 0.0302(10) Uani 1 1 d . . .
C4 C 0.7872(2) 1.2711(4) -0.1347(2) 0.0322(11) Uani 1 1 d . . .
H4 H 0.8271(19) 1.318(4) -0.1361(18) 0.012(9) Uiso 1 1 d . . .
C5 C 0.7849(2) 1.1743(4) -0.0839(2) 0.0291(10) Uani 1 1 d . . .
C6 C 0.7247(2) 1.0958(5) -0.0823(3) 0.0333(11) Uani 1 1 d . . .
H6 H 0.723(2) 1.039(4) -0.046(2) 0.029(12) Uiso 1 1 d . . .
C7 C 0.2648(2) 0.3876(5) -0.2568(3) 0.0377(11) Uani 1 1 d . . .
H7B H 0.224(2) 0.449(4) -0.268(2) 0.034(12) Uiso 1 1 d . . .
H7A H 0.262(2) 0.334(4) -0.216(2) 0.032(12) Uiso 1 1 d . . .
C8 C 0.3746(3) 0.4741(5) -0.1849(3) 0.0410(13) Uani 1 1 d . . .
H8 H 0.371(2) 0.421(4) -0.150(2) 0.029(12) Uiso 1 1 d . . .
C9 C 0.3474(3) 0.5811(5) -0.2810(3) 0.0405(12) Uani 1 1 d . . .
H9 H 0.324(3) 0.594(4) -0.325(3) 0.052(15) Uiso 1 1 d . . .
C10 C 0.4065(3) 0.6372(5) -0.2461(3) 0.0417(12) Uani 1 1 d . . .
H10 H 0.440(2) 0.707(4) -0.256(2) 0.043(13) Uiso 1 1 d . . .
C11 C 0.6383(3) 0.4594(5) -0.0034(3) 0.0432(13) Uani 1 1 d . . .
H11 H 0.666(2) 0.531(4) 0.000(2) 0.026(12) Uiso 1 1 d . . .
C12 C 0.5974(3) 0.2583(5) 0.0168(3) 0.0414(13) Uani 1 1 d . . .
H12 H 0.597(2) 0.183(4) 0.031(2) 0.015(11) Uiso 1 1 d . . .
C13 C 0.5511(3) 0.3238(5) -0.0296(3) 0.0427(13) Uani 1 1 d . . .
H13 H 0.511(3) 0.293(5) -0.048(2) 0.051(15) Uiso 1 1 d . . .
C14 C 0.6091(2) 0.8912(5) -0.1143(3) 0.0375(11) Uani 1 1 d . . .
H14 H 0.646(2) 0.836(4) -0.096(2) 0.037(13) Uiso 1 1 d . . .
C15 C 0.5008(3) 0.9404(6) -0.1472(3) 0.0497(15) Uani 1 1 d . . .
H15 H 0.459(2) 0.930(4) -0.156(2) 0.033(13) Uiso 1 1 d . . .
C16 C 0.5374(3) 1.0544(6) -0.1548(3) 0.0507(15) Uani 1 1 d . . .
H16 H 0.524(2) 1.136(4) -0.167(2) 0.024(12) Uiso 1 1 d . . .

loop_
_atom_site_aniso_label
_atom_site_aniso_U_11
_atom_site_aniso_U_22
_atom_site_aniso_U_33
_atom_site_aniso_U_23
_atom_site_aniso_U_13
_atom_site_aniso_U_12
Ag1 0.0418(2) 0.0524(3) 0.0564(3) 0.0183(2) -0.01485(18) -0.00971(19)
Cl1 0.0470(8) 0.0400(7) 0.0407(8) 0.0000(6) 0.0005(6) -0.0060(6)
O1 0.093(3) 0.070(3) 0.047(3) 0.001(2) 0.016(2) 0.003(2)
O2 0.050(6) 0.24(2) 0.117(12) -0.063(12) -0.031(6) -0.030(8)
O2A 0.21(3) 0.075(13) 0.063(10) 0.008(8) -0.024(15) 0.037(16)
O3 0.064(6) 0.084(7) 0.085(6) 0.005(5) 0.017(5) 0.035(4)
O3A 0.27(4) 0.075(12) 0.068(13) -0.016(9) 0.040(17) -0.114(16)
O4 0.21(2) 0.040(5) 0.088(10) 0.004(5) 0.065(12) -0.034(8)
O4A 0.044(9) 0.42(6) 0.065(13) -0.03(3) 0.017(8) -0.054(19)
N1 0.034(2) 0.040(2) 0.047(3) 0.0030(19) 0.0005(19) -0.0096(18)
N2 0.027(2) 0.038(2) 0.038(2) 0.0012(18) -0.0026(17) -0.0048(17)
N3 0.035(2) 0.042(2) 0.042(3) 0.0068(19) -0.0101(18) -0.0056(18)
N4 0.029(2) 0.031(2) 0.033(2) -0.0043(17) -0.0038(16) -0.0008(16)
N5 0.033(2) 0.049(3) 0.047(3) 0.010(2) -0.0098(19) -0.0074(19)
N6 0.0261(19) 0.0317(19) 0.036(2) 0.0045(17) -0.0011(16) -0.0037(16)
C1 0.027(2) 0.029(2) 0.037(3) -0.003(2) 0.0011(19) -0.0039(19)
C2 0.027(2) 0.036(3) 0.036(3) 0.002(2) -0.004(2) 0.001(2)
C3 0.028(2) 0.026(2) 0.035(3) 0.0034(19) 0.0015(19) 0.0006(19)
C4 0.023(2) 0.031(2) 0.041(3) -0.001(2) -0.002(2) -0.002(2)
C5 0.025(2) 0.032(2) 0.029(3) 0.0033(19) -0.0014(18) -0.0003(19)
C6 0.030(2) 0.033(3) 0.036(3) 0.005(2) 0.001(2) 0.000(2)
C7 0.028(2) 0.042(3) 0.042(3) -0.007(3) -0.001(2) 0.001(2)
C8 0.042(3) 0.041(3) 0.036(3) 0.009(2) -0.009(2) -0.006(2)
C9 0.037(3) 0.048(3) 0.034(3) 0.003(2) -0.004(2) -0.001(2)
C10 0.036(3) 0.043(3) 0.045(3) 0.008(2) 0.001(2) -0.006(2)
C11 0.037(3) 0.040(3) 0.049(3) 0.010(3) -0.008(2) -0.010(2)
C12 0.039(3) 0.029(3) 0.054(4) 0.008(2) -0.001(2) -0.005(2)
C13 0.029(3) 0.052(3) 0.044(3) -0.002(3) -0.008(2) -0.005(2)
C14 0.029(3) 0.039(3) 0.043(3) 0.000(2) 0.000(2) 0.000(2)
C15 0.023(3) 0.058(3) 0.066(4) 0.006(3) -0.005(3) -0.011(3)
C16 0.033(3) 0.044(3) 0.069(4) 0.006(3) -0.012(3) 0.000(3)

loop_
_atom_type_symbol
_atom_type_description
_atom_type_scat_dispersion_real
_atom_type_scat_dispersion_imag
_atom_type_scat_source
C C 0.0033 0.0016 'International Tables Vol C Tables 4.2.6.8 and 6.1.1.4'
H H 0.0000 0.0000 'International Tables Vol C Tables 4.2.6.8 and 6.1.1.4'
N N 0.0061 0.0033 'International Tables Vol C Tables 4.2.6.8 and 6.1.1.4'
O O 0.0106 0.0060 'International Tables Vol C Tables 4.2.6.8 and 6.1.1.4'
Cl Cl 0.1484 0.1585 'International Tables Vol C Tables 4.2.6.8 and 6.1.1.4'
Ag Ag -0.8971 1.1015 'International Tables Vol C Tables 4.2.6.8 and 6.1.1.4'

loop_
_geom_angle_atom_site_label_1
_geom_angle_atom_site_label_2
_geom_angle_atom_site_label_3
_geom_angle
_geom_angle_site_symmetry_1
_geom_angle_site_symmetry_3
_geom_angle_publ_flag
N5 Ag1 N1 133.02(13) . . ?
N5 Ag1 N3 122.10(13) . . ?
N1 Ag1 N3 103.90(13) . . ?
O4A Cl1 O2 126.9(14) . . ?
O4A Cl1 O4 60(2) . . ?
O2 Cl1 O4 113.1(10) . . ?
O4A Cl1 O3A 120(2) . . ?
O2 Cl1 O3A 21.4(16) . . ?
O4 Cl1 O3A 130.1(12) . . ?
O4A Cl1 O1 117.9(8) . . ?
O2 Cl1 O1 113.4(8) . . ?
O4 Cl1 O1 110.1(5) . . ?
O3A Cl1 O1 110.8(13) . . ?
O4A Cl1 O3 50(2) . . ?
O2 Cl1 O3 104.9(9) . . ?
O4 Cl1 O3 110.8(7) . . ?
O3A Cl1 O3 85.5(15) . . ?
O1 Cl1 O3 104.1(5) . . ?
O4A Cl1 O2A 103.4(16) . . ?
O2 Cl1 O2A 74.6(12) . . ?
O4 Cl1 O2A 46.0(10) . . ?
O3A Cl1 O2A 95.8(15) . . ?
O1 Cl1 O2A 105.3(10) . . ?
O3 Cl1 O2A 147.9(12) . . ?
C14 N1 C15 104.7(4) . . ?
C14 N1 Ag1 125.7(3) . . ?
C15 N1 Ag1 129.4(3) . . ?
C14 N2 C16 106.1(4) . . ?
C14 N2 C1 125.8(4) . . ?
C16 N2 C1 128.1(4) . . ?
C8 N3 C10 104.7(4) . . ?
C8 N3 Ag1 129.0(3) . . ?
C10 N3 Ag1 126.2(3) . . ?
C8 N4 C9 106.9(4) . . ?
C8 N4 C7 125.9(4) . . ?
C9 N4 C7 127.2(4) . . ?
C11 N5 C13 104.9(4) . . ?
C11 N5 Ag1 127.5(3) . . ?
C13 N5 Ag1 127.2(3) . . ?
C11 N6 C12 106.0(4) . . ?
C11 N6 C5 125.9(4) . 7_665 ?
C12 N6 C5 127.8(4) . 7_665 ?
C6 C1 C2 121.3(4) . . ?
C6 C1 N2 118.6(4) . . ?
C2 C1 N2 120.1(4) . . ?
C1 C2 C3 119.6(4) . . ?
C1 C2 H2 115(3) . . ?
C3 C2 H2 125(3) . . ?
C2 C3 C4 119.5(4) . . ?
C2 C3 C7 120.9(4) . 2_664 ?
C4 C3 C7 119.4(4) . 2_664 ?
C3 C4 C5 120.4(4) . . ?
C3 C4 H4 120(2) . . ?
C5 C4 H4 119(2) . . ?
C6 C5 C4 120.4(4) . . ?
C6 C5 N6 119.9(4) . 7_665 ?
C4 C5 N6 119.7(4) . 7_665 ?
C5 C6 C1 118.9(4) . . ?
C5 C6 H6 119(3) . . ?
C1 C6 H6 122(3) . . ?
N4 C7 C3 113.0(4) . 2_644 ?
N4 C7 H7B 106(2) . . ?
C3 C7 H7B 111(2) 2_644 . ?
N4 C7 H7A 107(2) . . ?
C3 C7 H7A 107(3) 2_644 . ?
H7B C7 H7A 113(4) . . ?
N3 C8 N4 112.3(4) . . ?
N3 C8 H8 123(3) . . ?
N4 C8 H8 125(3) . . ?
C10 C9 N4 106.7(4) . . ?
C10 C9 H9 133(3) . . ?
N4 C9 H9 120(3) . . ?
C9 C10 N3 109.5(5) . . ?
C9 C10 H10 134(3) . . ?
N3 C10 H10 116(3) . . ?
N5 C11 N6 112.2(4) . . ?
N5 C11 H11 125(3) . . ?
N6 C11 H11 123(3) . . ?
C13 C12 N6 106.5(4) . . ?
C13 C12 H12 131(3) . . ?
N6 C12 H12 122(3) . . ?
C12 C13 N5 110.3(4) . . ?
C12 C13 H13 126(3) . . ?
N5 C13 H13 124(3) . . ?
N1 C14 N2 111.7(4) . . ?
N1 C14 H14 117(3) . . ?
N2 C14 H14 132(3) . . ?
C16 C15 N1 111.1(4) . . ?
C16 C15 H15 127(3) . . ?
N1 C15 H15 122(3) . . ?
C15 C16 N2 106.4(5) . . ?
C15 C16 H16 132(3) . . ?
N2 C16 H16 121(3) . . ?

loop_
_geom_bond_atom_site_label_1
_geom_bond_atom_site_label_2
_geom_bond_distance
_geom_bond_site_symmetry_2
_geom_bond_publ_flag
Ag1 N5 2.201(4) . ?
Ag1 N1 2.265(4) . ?
Ag1 N3 2.281(3) . ?
Cl1 O4A 1.339(15) . ?
Cl1 O2 1.348(11) . ?
Cl1 O4 1.353(9) . ?
Cl1 O3A 1.36(2) . ?
Cl1 O1 1.410(4) . ?
Cl1 O3 1.423(7) . ?
Cl1 O2A 1.460(17) . ?
N1 C14 1.318(5) . ?
N1 C15 1.359(6) . ?
N2 C14 1.349(6) . ?
N2 C16 1.370(5) . ?
N2 C1 1.430(5) . ?
N3 C8 1.314(6) . ?
N3 C10 1.382(6) . ?
N4 C8 1.333(5) . ?
N4 C9 1.363(6) . ?
N4 C7 1.472(5) . ?
N5 C11 1.315(5) . ?
N5 C13 1.363(6) . ?
N6 C11 1.341(6) . ?
N6 C12 1.373(6) . ?
N6 C5 1.432(5) 7_665 ?
C1 C6 1.380(6) . ?
C1 C2 1.381(6) . ?
C2 C3 1.382(6) . ?
C2 H2 0.90(4) . ?
C3 C4 1.384(5) . ?
C3 C7 1.516(6) 2_664 ?
C4 C5 1.385(6) . ?
C4 H4 0.89(4) . ?
C5 C6 1.378(6) . ?
C5 N6 1.432(5) 7_665 ?
C6 H6 0.90(4) . ?
C7 C3 1.516(6) 2_644 ?
C7 H7B 0.99(4) . ?
C7 H7A 0.97(4) . ?
C8 H8 0.88(4) . ?
C9 C10 1.346(6) . ?
C9 H9 0.93(5) . ?
C10 H10 0.97(5) . ?
C11 H11 0.87(4) . ?
C12 C13 1.340(6) . ?
C12 H12 0.78(4) . ?
C13 H13 0.86(5) . ?
C14 H14 0.91(4) . ?
C15 C16 1.330(7) . ?
C15 H15 0.80(4) . ?
C16 H16 0.86(4) . ?
